data_8101210
loop_
_publ_author_name
'Tinant, Bernard'
'Declercq, Jean-Paul'
'Mathieu, Benoit'
'Ghosez, Leon'

_publ_section_title
;
Crystal structure of [3-(dimethylphenylsilyl)-6,6-dimethylbicyclo
[3.1.1]hept-2-yl]methyl-toluene-4-sulfonate, C~25~H~34~O~3~Ssi
;
_journal_issue 1
_journal_name_full 'Zeitschrift f\"ur Kristallographie - New Crystal Structures'
_journal_page_first 175
_journal_page_last 177
_journal_volume 215
_journal_year 2000
_chemical_formula_sum 'C25 H34 O3 S Si'
_chemical_formula_weight 442.67
_space_group_IT_number 4
_symmetry_cell_setting monoclinic
_symmetry_space_group_name_Hall 'P 2yb'
_symmetry_space_group_name_H-M 'P 1 21 1'
_cell_angle_alpha 90.00
_cell_angle_beta 97.780(10)
_cell_angle_gamma 90.00
_cell_formula_units_Z 4
_cell_length_a 16.054(2)
_cell_length_b 6.4860(10)
_cell_length_c 24.040(2)
_cell_measurement_temperature 293(2)
_cell_volume 2480.2(5)
_diffrn_ambient_temperature 293(2)
_exptl_crystal_density_diffrn 1.186
_cod_original_sg_symbol_H-M 'P 21'
_cod_database_code 8101210

loop_
_symmetry_equiv_pos_as_xyz
'x, y, z'
'-x, y+1/2, -z'

loop_
_atom_site_aniso_label
_atom_site_aniso_U_11
_atom_site_aniso_U_22
_atom_site_aniso_U_33
_atom_site_aniso_U_23
_atom_site_aniso_U_13
_atom_site_aniso_U_12
C1 0.062(2) 0.054(2) 0.061(2) -0.0024(13) 0.0099(13) -0.0083(13)
C2 0.0496(13) 0.047(2) 0.0486(13) -0.0041(11) 0.0047(10) -0.0014(11)
C3 0.0512(13) 0.047(2) 0.0465(12) -0.0039(11) 0.0045(10) 0.0005(11)
C4 0.062(2) 0.061(2) 0.063(2) -0.016(2) 0.0118(13) 0.000(2)
C5 0.065(2) 0.076(2) 0.058(2) -0.0080(15) 0.0190(13) 0.001(2)
C6 0.050(2) 0.089(3) 0.082(2) -0.006(2) 0.0150(14) -0.004(2)
C7 0.085(2) 0.071(2) 0.056(2) 0.0077(15) 0.016(2) 0.000(2)
C8 0.075(2) 0.058(2) 0.0465(14) -0.0086(13) 0.0047(13) -0.008(2)
O9 0.097(2) 0.062(2) 0.0567(11) -0.0148(10) 0.0069(11) -0.0067(12)
S10 0.0926(6) 0.0811(6) 0.0657(4) -0.0281(5) 0.0095(4) -0.0260(5)
O11 0.182(3) 0.076(2) 0.098(2) -0.038(2) 0.031(2) -0.043(2)
O12 0.0615(14) 0.151(3) 0.099(2) -0.037(2) 0.0104(13) -0.019(2)
C13 0.069(2) 0.073(2) 0.051(2) -0.0203(15) -0.0022(13) -0.004(2)
C14 0.077(2) 0.080(3) 0.074(2) -0.016(2) 0.003(2) 0.004(2)
C15 0.109(3) 0.081(3) 0.068(2) -0.003(2) -0.009(2) -0.010(3)
C16 0.081(2) 0.112(4) 0.051(2) -0.010(2) -0.004(2) -0.018(2)
C17 0.067(2) 0.129(4) 0.072(2) -0.015(3) 0.005(2) 0.008(2)
C18 0.080(2) 0.087(3) 0.066(2) -0.013(2) 0.002(2) 0.009(2)
C19 0.118(4) 0.171(6) 0.070(2) 0.004(3) 0.005(2) -0.051(4)
Si20 0.0518(3) 0.0416(4) 0.0507(4) -0.0031(3) 0.0058(3) -0.0038(3)
C21 0.091(3) 0.050(2) 0.087(2) -0.014(2) 0.017(2) -0.012(2)
C22 0.059(2) 0.068(2) 0.054(2) -0.0037(15) -0.0038(13) -0.0010(15)
C23 0.0480(12) 0.055(2) 0.0538(13) 0.0000(12) 0.0059(10) -0.0051(11)
C24 0.081(2) 0.059(2) 0.059(2) 0.0014(14) 0.0121(14) 0.008(2)
C25 0.087(2) 0.102(3) 0.069(2) -0.011(2) 0.018(2) 0.024(2)
C26 0.075(2) 0.111(4) 0.058(2) -0.004(2) 0.015(2) 0.001(2)
C27 0.081(2) 0.103(3) 0.058(2) 0.023(2) 0.009(2) 0.001(2)
C28 0.074(2) 0.072(2) 0.068(2) 0.019(2) 0.015(2) 0.009(2)
C29 0.059(2) 0.120(4) 0.097(3) -0.003(3) 0.000(2) 0.024(2)
C30 0.082(3) 0.138(5) 0.136(4) -0.019(4) 0.046(3) -0.035(3)
C101 0.067(2) 0.049(2) 0.0523(14) 0.0084(13) 0.0095(12) -0.0043(14)
C102 0.0534(14) 0.046(2) 0.0454(12) 0.0065(11) -0.0011(10) -0.0042(11)
C103 0.0523(13) 0.048(2) 0.0433(12) 0.0070(11) -0.0006(10) -0.0057(11)
C104 0.072(2) 0.075(3) 0.0513(14) 0.0141(15) 0.0044(13) 0.016(2)
C105 0.064(2) 0.082(2) 0.059(2) 0.008(2) 0.0086(13) 0.015(2)
C106 0.084(2) 0.062(2) 0.0520(14) 0.0075(14) 0.0119(13) 0.011(2)
C107 0.056(2) 0.091(3) 0.080(2) 0.003(2) 0.011(2) -0.013(2)
C108 0.0571(15) 0.058(2) 0.0503(13) 0.0129(13) -0.0050(11) -0.0021(13)
O109 0.0726(12) 0.0523(12) 0.0488(9) 0.0080(9) -0.0075(8) 0.0041(10)
S110 0.0630(4) 0.0622(4) 0.0483(3) 0.0141(3) -0.0015(3) 0.0068(3)
O111 0.100(2) 0.067(2) 0.0686(14) 0.0213(12) -0.0025(12) 0.0228(13)
O112 0.0594(12) 0.102(2) 0.0629(12) 0.0179(13) 0.0037(9) 0.0007(12)
C113 0.065(2) 0.062(2) 0.0452(13) 0.0125(13) 0.0002(11) 0.0032(14)
C114 0.081(2) 0.059(2) 0.062(2) 0.008(2) -0.0008(15) -0.003(2)
C115 0.112(3) 0.066(2) 0.063(2) -0.001(2) -0.010(2) 0.007(2)
C116 0.107(3) 0.091(3) 0.046(2) 0.009(2) 0.002(2) 0.032(2)
C117 0.085(2) 0.111(4) 0.059(2) 0.010(2) 0.016(2) -0.001(2)
C118 0.085(2) 0.075(3) 0.056(2) 0.005(2) 0.0106(15) -0.015(2)
C119 0.142(4) 0.138(5) 0.072(2) -0.002(3) 0.019(2) 0.052(4)
Si12 0.0541(4) 0.0547(5) 0.0451(3) 0.0044(3) 0.0006(3) -0.0008(3)
C121 0.096(2) 0.067(2) 0.062(2) -0.004(2) 0.002(2) -0.018(2)
C122 0.077(2) 0.089(3) 0.076(2) 0.010(2) 0.007(2) 0.024(2)
C123 0.0524(12) 0.057(2) 0.0389(11) -0.0006(12) 0.0037(9) -0.0011(13)
C124 0.054(2) 0.080(3) 0.070(2) 0.020(2) -0.0003(13) -0.002(2)
C125 0.064(2) 0.082(3) 0.083(2) 0.020(2) 0.017(2) -0.008(2)
C126 0.082(2) 0.082(3) 0.056(2) 0.018(2) 0.0156(14) 0.010(2)
C127 0.065(2) 0.089(3) 0.052(2) 0.010(2) -0.0023(13) 0.002(2)
C128 0.0566(15) 0.076(2) 0.0470(13) 0.0041(14) -0.0020(11) -0.0061(15)
C129 0.115(3) 0.110(4) 0.066(2) 0.014(2) 0.029(2) 0.032(3)
C130 0.131(4) 0.050(2) 0.068(2) -0.004(2) 0.006(2) 0.007(2)

loop_
_atom_site_label
_atom_site_type_symbol
_atom_site_fract_x
_atom_site_fract_y
_atom_site_fract_z
_atom_site_U_iso_or_equiv
_atom_site_thermal_displace_type
_atom_site_occupancy
_atom_site_calc_flag
_atom_site_refinement_flags
_atom_site_disorder_group
C1 C 0.7111(2) 1.0928(5) 0.62043(13) 0.0587(7) Uani 1 d . .
C2 C 0.6452(2) 0.9939(5) 0.65230(11) 0.0487(6) Uani 1 d . .
C3 C 0.6182(2) 0.7760(4) 0.62914(11) 0.0484(6) Uani 1 d . .
C4 C 0.6512(2) 0.7206(6) 0.57278(13) 0.0617(7) Uani 1 d . .
C5 C 0.7132(2) 0.8783(6) 0.55531(13) 0.0653(8) Uani 1 d . .
C6 C 0.7795(2) 0.9408(7) 0.60490(15) 0.0730(9) Uani 1 d . .
C7 C 0.6744(3) 1.0941(6) 0.55760(14) 0.0704(9) Uani 1 d . .
C8 C 0.6722(2) 0.9838(5) 0.71505(12) 0.0602(7) Uani 1 d . .
O9 O 0.6799(2) 1.1977(4) 0.73504(9) 0.0722(6) Uani 1 d . .
S10 S 0.73670(6) 1.2386(2) 0.79247(4) 0.0799(3) Uani 1 d . .
O11 O 0.7348(3) 1.4549(6) 0.79896(14) 0.1177(12) Uani 1 d . .
O12 O 0.8149(2) 1.1368(6) 0.79316(13) 0.1035(11) Uani 1 d . .
C13 C 0.6800(2) 1.1219(6) 0.84158(12) 0.0651(8) Uani 1 d . .
C14 C 0.7004(3) 0.9263(7) 0.8601(2) 0.0773(10) Uani 1 d . .
C15 C 0.6530(3) 0.8323(8) 0.8970(2) 0.0879(11) Uani 1 d D .
C16 C 0.5856(3) 0.9326(9) 0.91507(14) 0.0826(12) Uani 1 d . .
C17 C 0.5667(2) 1.1284(10) 0.8959(2) 0.0897(13) Uani 1 d . .
C18 C 0.6134(2) 1.2249(8) 0.8594(2) 0.0784(10) Uani 1 d . .
C19 C 0.5320(3) 0.8303(12) 0.9535(2) 0.121(2) Uani 1 d . .
H19A H 0.5536(3) 0.6949(12) 0.9630(2) 0.090(2) Uiso 1 calc R .
H19B H 0.4753(3) 0.8198(12) 0.9350(2) 0.090(2) Uiso 1 calc R .
H19C H 0.5330(3) 0.9108(12) 0.9871(2) 0.090(2) Uiso 1 calc R .
Si20 Si 0.50107(4) 0.73649(12) 0.62270(3) 0.0481(2) Uani 1 d . .
C21 C 0.4771(3) 0.4652(6) 0.6016(2) 0.0753(9) Uani 1 d . .
C22 C 0.4458(2) 0.9086(6) 0.56796(13) 0.0614(7) Uani 1 d . .
C23 C 0.4647(2) 0.7876(5) 0.69256(11) 0.0524(6) Uani 1 d . .
C24 C 0.4237(2) 0.9666(6) 0.70436(14) 0.0659(8) Uani 1 d . .
C25 C 0.3996(3) 0.9990(9) 0.7567(2) 0.0851(12) Uani 1 d . .
C26 C 0.4137(2) 0.8517(8) 0.7977(2) 0.0809(11) Uani 1 d . .
C27 C 0.4534(2) 0.6742(8) 0.78703(15) 0.0807(11) Uani 1 d . .
C28 C 0.4785(2) 0.6417(7) 0.73465(15) 0.0707(9) Uani 1 d . .
C29 C 0.8169(2) 0.7726(10) 0.6445(2) 0.0931(14) Uani 1 d . .
C30 C 0.8525(3) 1.0622(12) 0.5850(3) 0.116(2) Uani 1 d . .
H1 H 0.7291(26) 1.1945(80) 0.6391(18) 0.090(2) Uiso 1 d . .
H2 H 0.5976(25) 1.0866(78) 0.6470(16) 0.090(2) Uiso 1 d . .
H3 H 0.6402(25) 0.6762(76) 0.6555(17) 0.090(2) Uiso 1 d . .
H4A H 0.6785(26) 0.5832(85) 0.5740(17) 0.090(2) Uiso 1 d . .
H4B H 0.6041(25) 0.7212(78) 0.5402(18) 0.090(2) Uiso 1 d . .
H5 H 0.7303(24) 0.8292(78) 0.5212(17) 0.090(2) Uiso 1 d . .
H7A H 0.6134(27) 1.1046(78) 0.5536(17) 0.090(2) Uiso 1 d . .
H7B H 0.7086(25) 1.1891(76) 0.5348(18) 0.090(2) Uiso 1 d . .
H8A H 0.6372(26) 0.9227(78) 0.7353(18) 0.090(2) Uiso 1 d . .
H8B H 0.7250(27) 0.9150(78) 0.7274(17) 0.090(2) Uiso 1 d . .
H14 H 0.7457(25) 0.8618(78) 0.8446(17) 0.090(2) Uiso 1 d . .
H15 H 0.6673(26) 0.6969(28) 0.9112(17) 0.090(2) Uiso 1 d D .
H17 H 0.5270(25) 1.2396(81) 0.9099(16) 0.090(2) Uiso 1 d . .
H18 H 0.5955(25) 1.3731(79) 0.8401(17) 0.090(2) Uiso 1 d . .
H21A H 0.4162(28) 0.4375(79) 0.5953(16) 0.090(2) Uiso 1 d . .
H21B H 0.4952(26) 0.4071(80) 0.5677(18) 0.090(2) Uiso 1 d . .
H21C H 0.4921(27) 0.3846(83) 0.6291(19) 0.090(2) Uiso 1 d . .
H22A H 0.4445(26) 1.0365(89) 0.5778(19) 0.090(2) Uiso 1 d . .
H22B H 0.3914(28) 0.8719(76) 0.5608(17) 0.090(2) Uiso 1 d . .
H22C H 0.4641(25) 0.8790(75) 0.5347(18) 0.090(2) Uiso 1 d . .
H24 H 0.4205(25) 1.0657(83) 0.6808(17) 0.090(2) Uiso 1 d . .
H25 H 0.3708(27) 1.1148(82) 0.7656(18) 0.090(2) Uiso 1 d . .
H26 H 0.3953(26) 0.8698(77) 0.8292(18) 0.090(2) Uiso 1 d . .
H27 H 0.4606(25) 0.5680(79) 0.8157(17) 0.090(2) Uiso 1 d . .
H28 H 0.5103(25) 0.5265(84) 0.7318(17) 0.090(2) Uiso 1 d . .
H29A H 0.7767(28) 0.6724(77) 0.6638(17) 0.090(2) Uiso 1 d . .
H29B H 0.8433(27) 0.8298(84) 0.6760(18) 0.090(2) Uiso 1 d . .
H29C H 0.8545(27) 0.6824(75) 0.6229(18) 0.090(2) Uiso 1 d . .
H30A H 0.8843(26) 1.1362(80) 0.6225(18) 0.090(2) Uiso 1 d . .
H30B H 0.8425(29) 1.1931(83) 0.5803(21) 0.090(2) Uiso 1 d . .
H30C H 0.8837(27) 0.9820(82) 0.5616(18) 0.090(2) Uiso 1 d . .
C101 C 0.0702(2) 0.5192(5) 0.81966(12) 0.0559(6) Uani 1 d . .
C102 C 0.1403(2) 0.4985(5) 0.78283(11) 0.0491(6) Uani 1 d . .
C103 C 0.1308(2) 0.6565(5) 0.73330(11) 0.0486(6) Uani 1 d . .
C104 C 0.0473(2) 0.7815(6) 0.72700(13) 0.0665(9) Uani 1 d . .
C105 C -0.0068(2) 0.7376(7) 0.77277(13) 0.0684(8) Uani 1 d . .
C106 C 0.0457(2) 0.7460(6) 0.83194(12) 0.0656(7) Uani 1 d . .
C107 C -0.0140(2) 0.5040(8) 0.7803(2) 0.0754(10) Uani 1 d . .
C108 C 0.2273(2) 0.5128(5) 0.81569(12) 0.0563(7) Uani 1 d . .
O109 O 0.24217(13) 0.3187(4) 0.84724(8) 0.0593(5) Uani 1 d . .
S110 S 0.30633(5) 0.31984(13) 0.90240(3) 0.0587(2) Uani 1 d . .
O111 O 0.3145(2) 0.1092(4) 0.91846(10) 0.0798(7) Uani 1 d . .
O112 O 0.37948(14) 0.4335(5) 0.89413(9) 0.0753(7) Uani 1 d . .
C113 C 0.2533(2) 0.4553(5) 0.94994(11) 0.0584(7) Uani 1 d . .
C114 C 0.2785(2) 0.6498(6) 0.96612(14) 0.0681(8) Uani 1 d . .
C115 C 0.2342(3) 0.7565(7) 1.0024(2) 0.0824(11) Uani 1 d D .
C116 C 0.1650(3) 0.6698(8) 1.02207(13) 0.0822(11) Uani 1 d . .
C117 C 0.1414(3) 0.4726(9) 1.0051(2) 0.0845(12) Uani 1 d . .
C118 C 0.1849(2) 0.3625(7) 0.96948(14) 0.0723(9) Uani 1 d . .
C119 C 0.1170(4) 0.7917(11) 1.0605(2) 0.117(2) Uani 1 d . .
H11A H 0.0712(4) 0.7102(11) 1.0702(2) 0.090(2) Uiso 1 calc R .
H11B H 0.0953(4) 0.9152(11) 1.0418(2) 0.090(2) Uiso 1 calc R .
H11C H 0.1537(4) 0.8276(11) 1.0940(2) 0.090(2) Uiso 1 calc R .
Si12 Si 0.14779(5) 0.53062(14) 0.66487(3) 0.0519(2) Uani 1 d . .
C121 C 0.0656(3) 0.3338(7) 0.6440(2) 0.0758(9) Uani 1 d . .
C122 C 0.2533(3) 0.4076(8) 0.6715(2) 0.0813(11) Uani 1 d . .
C123 C 0.1416(2) 0.7290(5) 0.60777(10) 0.0496(6) Uani 1 d . .
C124 C 0.2105(2) 0.8478(7) 0.59832(14) 0.0687(9) Uani 1 d . .
C125 C 0.2065(2) 0.9873(7) 0.5553(2) 0.0757(10) Uani 1 d . .
C126 C 0.1325(2) 1.0148(7) 0.51973(13) 0.0726(9) Uani 1 d . .
C127 C 0.0633(2) 0.9045(7) 0.52852(13) 0.0695(9) Uani 1 d . .
C128 C 0.0677(2) 0.7627(6) 0.57147(11) 0.0605(8) Uani 1 d . .
C129 C -0.0114(3) 0.7509(11) 0.8781(2) 0.0958(14) Uani 1 d . .
C130 C 0.1110(4) 0.9128(7) 0.8440(2) 0.0836(11) Uani 1 d . .
H1 H 0.0757(25) 0.4223(77) 0.8521(18) 0.090(2) Uiso 1 d . .
H2 H 0.1360(24) 0.3546(83) 0.7662(16) 0.090(2) Uiso 1 d . .
H3 H 0.1788(24) 0.7653(81) 0.7420(16) 0.090(2) Uiso 1 d . .
H4A H 0.0082(24) 0.7495(78) 0.6910(17) 0.090(2) Uiso 1 d . .
H4B H 0.0533(26) 0.9327(82) 0.7257(17) 0.090(2) Uiso 1 d . .
H5 H -0.0628(25) 0.8312(78) 0.7676(16) 0.090(2) Uiso 1 d . .
H7A H -0.0549(27) 0.4628(78) 0.7985(17) 0.090(2) Uiso 1 d . .
H7B H -0.0103(25) 0.4139(80) 0.7478(18) 0.090(2) Uiso 1 d . .
H8A H 0.2358(25) 0.6410(77) 0.8473(17) 0.090(2) Uiso 1 d . .
H8B H 0.2735(24) 0.5283(80) 0.7914(16) 0.090(2) Uiso 1 d . .
H14 H 0.3291(26) 0.7099(78) 0.9522(17) 0.090(2) Uiso 1 d . .
H115 H 0.2590(24) 0.8805(36) 1.0190(16) 0.090(2) Uiso 1 d D .
H17 H 0.0956(27) 0.4451(81) 1.0122(18) 0.090(2) Uiso 1 d . .
H18 H 0.1675(25) 0.2224(82) 0.9561(17) 0.090(2) Uiso 1 d . .
H21A H 0.0644(26) 0.2325(85) 0.6671(19) 0.090(2) Uiso 1 d . .
H21B H 0.0767(24) 0.2704(80) 0.6120(19) 0.090(2) Uiso 1 d . .
H21C H 0.0122(29) 0.3812(79) 0.6468(18) 0.090(2) Uiso 1 d . .
H22A H 0.2591(25) 0.3554(80) 0.6343(18) 0.090(2) Uiso 1 d . .
H22B H 0.2997(26) 0.5393(81) 0.6838(17) 0.090(2) Uiso 1 d . .
H22C H 0.2489(24) 0.2893(85) 0.6958(18) 0.090(2) Uiso 1 d . .
H24 H 0.2645(26) 0.8326(77) 0.6241(17) 0.090(2) Uiso 1 d . .
H25 H 0.2549(26) 1.0646(79) 0.5495(16) 0.090(2) Uiso 1 d . .
H26 H 0.1298(25) 1.1155(81) 0.4903(18) 0.090(2) Uiso 1 d . .
H27 H 0.0156(27) 0.9128(74) 0.5058(19) 0.090(2) Uiso 1 d . .
H28 H 0.0173(27) 0.6861(76) 0.5753(17) 0.090(2) Uiso 1 d . .
H29A H -0.0428(28) 0.8681(85) 0.8803(17) 0.090(2) Uiso 1 d . .
H29B H 0.0201(25) 0.7431(83) 0.9099(18) 0.090(2) Uiso 1 d . .
H29C H -0.0670(26) 0.6228(80) 0.8705(17) 0.090(2) Uiso 1 d . .
H30A H 0.1482(27) 0.9159(80) 0.8180(18) 0.090(2) Uiso 1 d . .
H30B H 0.0843(27) 1.0342(87) 0.8460(18) 0.090(2) Uiso 1 d . .
H30C H 0.1397(25) 0.8989(77) 0.8817(18) 0.090(2) Uiso 1 d . .

loop_
_geom_bond_atom_site_label_1
_geom_bond_atom_site_label_2
_geom_bond_distance
_geom_bond_site_symmetry_2
_geom_bond_publ_flag
C1 C2 1.529(4) . yes
C1 C7 1.546(5) . yes
C1 C6 1.557(5) . yes
C1 H1 0.83(5) . ?
C2 C8 1.513(4) . yes
C2 C3 1.559(4) . yes
C2 H2 0.97(4) . ?
C3 C4 1.562(4) . yes
C3 Si20 1.884(3) . yes
C3 H3 0.94(5) . ?
C4 C5 1.525(5) . yes
C4 H4A 0.99(5) . ?
C4 H4B 1.01(4) . ?
C5 C7 1.536(6) . yes
C5 C6 1.541(5) . yes
C5 H5 0.95(4) . ?
C6 C29 1.517(6) . yes
C6 C30 1.541(6) . yes
C7 H7A 0.97(4) . ?
C7 H7B 1.03(4) . ?
C8 O9 1.468(4) . yes
C8 H8A 0.89(4) . ?
C8 H8B 0.97(4) . ?
O9 S10 1.571(2) . yes
S10 O11 1.412(4) . yes
S10 O12 1.416(3) . yes
S10 C13 1.757(4) . yes
C13 C14 1.370(6) . yes
C13 C18 1.378(5) . yes
C14 C15 1.384(6) . yes
C14 H14 0.96(4) . ?
C15 C16 1.383(7) . yes
C15 H15 0.959(3) . ?
C16 C17 1.371(7) . yes
C16 C19 1.500(6) . yes
C17 C18 1.378(7) . yes
C17 H17 1.05(5) . ?
C18 H18 1.09(5) . ?
C19 H19A 0.96 . ?
C19 H19B 0.96 . ?
C19 H19C 0.96 . ?
Si20 C22 1.857(3) . yes
Si20 C21 1.857(4) . yes
Si20 C23 1.881(3) . yes
C21 H21A 0.99(4) . ?
C21 H21B 0.98(4) . ?
C21 H21C 0.85(5) . ?
C22 H22A 0.86(6) . ?
C22 H22B 0.90(4) . ?
C22 H22C 0.91(4) . ?
C23 C28 1.381(4) . yes
C23 C24 1.383(5) . yes
C24 C25 1.382(5) . yes
C24 H24 0.85(5) . ?
C25 C26 1.369(7) . yes
C25 H25 0.92(5) . ?
C26 C27 1.357(7) . yes
C26 H26 0.86(4) . ?
C27 C28 1.389(5) . yes
C27 H27 0.97(5) . ?
C28 H28 0.91(5) . ?
C29 H29A 1.07(5) . ?
C29 H29B 0.90(5) . ?
C29 H29C 1.03(5) . ?
C30 H30A 1.09(5) . ?
C30 H30B 0.87(5) . ?
C30 H30C 0.96(5) . ?
C101 C102 1.530(4) . yes
C101 C107 1.545(4) . yes
C101 C106 1.561(5) . yes
C101 H1 1.00(5) . ?
C102 C108 1.510(4) . yes
C102 C103 1.563(4) . yes
C102 H2 1.01(5) . ?
C103 C104 1.556(4) . yes
C103 Si12 1.889(3) . yes
C103 H3 1.05(5) . ?
C104 C105 1.518(5) . yes
C104 H4A 1.02(4) . ?
C104 H4B 0.99(5) . ?
C105 C107 1.532(6) . yes
C105 C106 1.553(4) . yes
C105 H5 1.08(4) . ?
C106 C130 1.508(6) . yes
C106 C129 1.531(5) . yes
C107 H7A 0.88(4) . ?
C107 H7B 0.98(5) . ?
C108 O109 1.472(4) . yes
C108 H8A 1.12(5) . ?
C108 H8B 1.01(4) . ?
O109 S110 1.565(2) . yes
S110 O111 1.421(3) . yes
S110 O112 1.423(3) . yes
S110 C113 1.751(3) . yes
C113 C114 1.365(5) . yes
C113 C118 1.389(5) . yes
C114 C115 1.385(6) . yes
C114 H14 1.00(4) . ?
C115 C116 1.383(6) . yes
C115 H115 0.960(3) . ?
C116 C117 1.380(7) . yes
C116 C119 1.506(6) . yes
C117 C118 1.376(6) . yes
C117 H17 0.80(4) . ?
C118 H18 0.99(5) . ?
C119 H11A 0.96 . ?
C119 H11B 0.96 . ?
C119 H11C 0.96 . ?
Si12 C121 1.855(4) . yes
Si12 C122 1.860(4) . yes
Si12 C123 1.875(3) . yes
C121 H21A 0.86(5) . ?
C121 H21B 0.91(5) . ?
C121 H21C 0.92(4) . ?
C122 H22A 0.97(4) . ?
C122 H22B 1.15(5) . ?
C122 H22C 0.97(5) . ?
C123 C124 1.392(4) . yes
C123 C128 1.391(4) . yes
C124 C125 1.369(5) . yes
C124 H24 1.00(4) . ?
C125 C126 1.377(5) . yes
C125 H25 0.95(5) . ?
C126 C127 1.362(5) . yes
C126 H26 0.96(5) . ?
C127 C128 1.377(5) . yes
C127 H27 0.88(4) . ?
C128 H28 0.96(5) . ?
C129 H29A 0.92(5) . ?
C129 H29B 0.86(4) . ?
C129 H29C 1.22(5) . ?
C130 H30A 0.92(4) . ?
C130 H30B 0.90(5) . ?
C130 H30C 0.96(4) . ?

loop_
_cod_related_entry_id
_cod_related_entry_database
_cod_related_entry_code
1 ChemSpider 30653839
